data_4060390
loop_
_publ_author_name
'Mandal, Debaprasad'
'Gupta, B. D.'

_publ_section_title
;
 Cobaloximes with Dimesitylglyoxime: Synthesis, Characterization,
 and Spectral Correlations with the Related Cobaloximes
;
_journal_coden_ASTM ORGND7
_journal_issue 7
_journal_name_full Organometallics
_journal_page_first 1501
_journal_page_last 1510
_journal_paper_doi 10.1021/om049096m
_journal_volume 24
_journal_year 2005
_chemical_formula_moiety 'C46 H53 Br1 Cl2 Co1 N5 O4'
_chemical_formula_sum 'C46 H53 Br Cl2 Co N5 O4'
_chemical_formula_weight 1899.35
_chemical_name_common 'Bromo cobalt(III) Mesitylglyoxime Pyridine'
_space_group_IT_number 15
_symmetry_cell_setting monoclinic
_symmetry_space_group_name_Hall '-C 2yc'
_symmetry_space_group_name_H-M 'C 1 2/c 1'
_cell_angle_alpha 90.000(0)
_cell_angle_beta 108.493(2)
_cell_angle_gamma 90.000(0)
_cell_formula_units_Z 8
_cell_length_a 27.579(17)
_cell_length_b 9.116(5)
_cell_length_c 36.610(2)
_cell_measurement_temperature 100(2)
_cell_volume 8729(7)
_diffrn_ambient_temperature 100(2)
_exptl_crystal_density_diffrn 1.445
_cod_duplicate_entry 4075673
_cod_depositor_comments
;
 Updated bibliographic information.

 Antanas Vaitkus,
 2019-10-02

 Marked entry as a duplicate of entry 4075673.

 Antanas Vaitkus,
 2019-10-02
;
_cod_original_sg_symbol_H-M 'C 2/c'
_cod_database_code 4060390

loop_
_symmetry_equiv_pos_as_xyz
'x, y, z'
'-x, y, -z+1/2'
'x+1/2, y+1/2, z'
'-x+1/2, y+1/2, -z+1/2'
'-x, -y, -z'
'x, -y, z-1/2'
'-x+1/2, -y+1/2, -z'
'x+1/2, -y+1/2, z-1/2'

loop_
_atom_site_label
_atom_site_type_symbol
_atom_site_fract_x
_atom_site_fract_y
_atom_site_fract_z
_atom_site_U_iso_or_equiv
_atom_site_adp_type
_atom_site_occupancy
_atom_site_symmetry_multiplicity
_atom_site_calc_flag
_atom_site_refinement_flags
_atom_site_disorder_assembly
_atom_site_disorder_group
Co1 Co 0.24553(2) 0.15486(6) 0.632041(15) 0.00781(15) Uani 1 1 d . . .
Br1 Br 0.27846(2) 0.38127(6) 0.621148(16) 0.02766(16) Uani 1 1 d . . .
Cl1 Cl 0.17106(6) -0.23647(15) 0.51454(4) 0.0337(3) Uani 1 1 d . . .
Cl2 Cl 0.18799(7) -0.1970(2) 0.44106(5) 0.0481(4) Uani 1 1 d . . .
O1 O 0.25659(11) 0.2489(3) 0.70881(9) 0.0139(6) Uani 1 1 d . . .
H1 H 0.2338 0.2754 0.6964 0.021 Uiso 1 1 d . . .
O2 O 0.32011(11) 0.0115(3) 0.60576(8) 0.0124(6) Uani 1 1 d . . .
H2 H 0.2991 0.0375 0.5870 0.019 Uiso 1 1 d . . .
O3 O 0.23881(11) 0.0803(3) 0.55607(8) 0.0125(6) Uani 1 1 d . . .
O4 O 0.17278(11) 0.2952(3) 0.65937(8) 0.0129(6) Uani 1 1 d . . .
N1 N 0.27874(13) 0.1799(4) 0.68595(10) 0.0100(7) Uani 1 1 d . . .
N2 N 0.30980(13) 0.0666(4) 0.63626(10) 0.0097(7) Uani 1 1 d . . .
N3 N 0.21366(13) 0.1367(4) 0.57839(10) 0.0100(7) Uani 1 1 d . . .
N4 N 0.18175(13) 0.2411(4) 0.62827(10) 0.0107(7) Uani 1 1 d . . .
N5 N 0.21993(12) -0.0414(4) 0.64081(10) 0.0087(6) Uani 1 1 d . . .
C1 C 0.32434(15) 0.1257(4) 0.70027(12) 0.0101(8) Uani 1 1 d . . .
C2 C 0.34229(15) 0.0532(4) 0.67060(12) 0.0101(8) Uani 1 1 d . . .
C3 C 0.39044(15) -0.0319(5) 0.67895(12) 0.0112(8) Uani 1 1 d . . .
C4 C 0.43839(15) 0.0375(5) 0.69197(12) 0.0132(8) Uani 1 1 d . . .
C5 C 0.48248(16) -0.0475(6) 0.70083(13) 0.0181(9) Uani 1 1 d . . .
H5 H 0.5149 -0.0009 0.7100 0.022 Uiso 1 1 calc R . .
C6 C 0.48012(17) -0.2004(5) 0.69659(13) 0.0184(9) Uani 1 1 d . . .
C7 C 0.43285(18) -0.2650(5) 0.68279(13) 0.0182(9) Uani 1 1 d . . .
H7 H 0.4310 -0.3684 0.6794 0.022 Uiso 1 1 calc R . .
C8 C 0.38772(16) -0.1855(5) 0.67355(12) 0.0137(8) Uani 1 1 d . . .
C9 C 0.44418(17) 0.2018(5) 0.69637(14) 0.0176(9) Uani 1 1 d . . .
H9A H 0.4137 0.2497 0.6790 0.026 Uiso 1 1 calc R . .
H9B H 0.4744 0.2332 0.6899 0.026 Uiso 1 1 calc R . .
H9C H 0.4481 0.2292 0.7230 0.026 Uiso 1 1 calc R . .
C10 C 0.52849(19) -0.2910(7) 0.70794(16) 0.0289(12) Uani 1 1 d . . .
H10A H 0.5500 -0.2611 0.6925 0.043 Uiso 1 1 calc R . .
H10B H 0.5197 -0.3951 0.7034 0.043 Uiso 1 1 calc R . .
H10C H 0.5471 -0.2756 0.7353 0.043 Uiso 1 1 calc R . .
C11 C 0.33725(17) -0.2641(5) 0.65873(14) 0.0180(9) Uani 1 1 d . . .
H11A H 0.3153 -0.2347 0.6739 0.027 Uiso 1 1 calc R . .
H11B H 0.3430 -0.3702 0.6610 0.027 Uiso 1 1 calc R . .
H11C H 0.3206 -0.2383 0.6316 0.027 Uiso 1 1 calc R . .
C12 C 0.35508(15) 0.1406(5) 0.74132(12) 0.0125(8) Uani 1 1 d . . .
C13 C 0.36296(15) 0.0191(5) 0.76628(13) 0.0128(8) Uani 1 1 d . . .
C14 C 0.39242(16) 0.0354(5) 0.80427(13) 0.0140(8) Uani 1 1 d . . .
H14 H 0.3972 -0.0463 0.8211 0.017 Uiso 1 1 calc R . .
C15 C 0.41535(16) 0.1685(5) 0.81853(13) 0.0159(9) Uani 1 1 d . . .
C16 C 0.40654(16) 0.2882(5) 0.79401(13) 0.0146(8) Uani 1 1 d . . .
H16 H 0.4219 0.3796 0.8035 0.017 Uiso 1 1 calc R . .
C17 C 0.37553(16) 0.2778(5) 0.75550(12) 0.0133(8) Uani 1 1 d . . .
C18 C 0.33884(18) -0.1274(5) 0.75262(14) 0.0175(9) Uani 1 1 d . . .
H18A H 0.3035 -0.1128 0.7360 0.026 Uiso 1 1 calc R . .
H18B H 0.3389 -0.1873 0.7749 0.026 Uiso 1 1 calc R . .
H18C H 0.3583 -0.1776 0.7381 0.026 Uiso 1 1 calc R . .
C19 C 0.4478(2) 0.1808(6) 0.86008(14) 0.0244(10) Uani 1 1 d . . .
H19A H 0.4730 0.1011 0.8664 0.037 Uiso 1 1 calc R . .
H19B H 0.4260 0.1740 0.8766 0.037 Uiso 1 1 calc R . .
H19C H 0.4656 0.2754 0.8643 0.037 Uiso 1 1 calc R . .
C20 C 0.36409(18) 0.4157(5) 0.73125(13) 0.0185(9) Uani 1 1 d . . .
H20A H 0.3567 0.3898 0.7040 0.028 Uiso 1 1 calc R . .
H20B H 0.3938 0.4812 0.7392 0.028 Uiso 1 1 calc R . .
H20C H 0.3344 0.4655 0.7348 0.028 Uiso 1 1 calc R . .
C21 C 0.16647(15) 0.1827(4) 0.56428(12) 0.0106(8) Uani 1 1 d . . .
C22 C 0.14684(16) 0.2411(4) 0.59438(12) 0.0113(8) Uani 1 1 d . . .
C23 C 0.13918(16) 0.1742(5) 0.52228(12) 0.0126(8) Uani 1 1 d . . .
C24 C 0.09859(16) 0.0754(5) 0.50742(13) 0.0162(9) Uani 1 1 d . . .
C25 C 0.07809(18) 0.0594(6) 0.46756(13) 0.0220(10) Uani 1 1 d . . .
H25 H 0.0504 -0.0064 0.4574 0.026 Uiso 1 1 calc R . .
C26 C 0.09684(19) 0.1364(6) 0.44233(14) 0.0241(10) Uani 1 1 d . . .
C27 C 0.13676(18) 0.2356(5) 0.45779(14) 0.0202(10) Uani 1 1 d . . .
H27 H 0.1497 0.2903 0.4408 0.024 Uiso 1 1 calc R . .
C28 C 0.15791(16) 0.2564(5) 0.49692(13) 0.0143(8) Uani 1 1 d . . .
C29 C 0.07782(18) -0.0178(6) 0.53316(14) 0.0217(10) Uani 1 1 d . . .
H29A H 0.1063 -0.0580 0.5542 0.033 Uiso 1 1 calc R . .
H29B H 0.0575 -0.0983 0.5181 0.033 Uiso 1 1 calc R . .
H29C H 0.0562 0.0426 0.5439 0.033 Uiso 1 1 calc R . .
C30 C 0.0775(2) 0.1107(8) 0.39953(15) 0.0377(14) Uani 1 1 d . . .
H30A H 0.0701 0.2051 0.3861 0.057 Uiso 1 1 calc R . .
H30B H 0.0462 0.0516 0.3930 0.057 Uiso 1 1 calc R . .
H30C H 0.1036 0.0586 0.3916 0.057 Uiso 1 1 calc R . .
C31 C 0.20036(18) 0.3670(5) 0.51102(15) 0.0195(9) Uani 1 1 d . . .
H31A H 0.2155 0.3586 0.5390 0.029 Uiso 1 1 calc R . .
H31B H 0.1866 0.4661 0.5044 0.029 Uiso 1 1 calc R . .
H31C H 0.2266 0.3483 0.4988 0.029 Uiso 1 1 calc R . .
C32 C 0.09337(16) 0.2894(4) 0.58766(12) 0.0106(8) Uani 1 1 d . . .
C33 C 0.06349(16) 0.2121(5) 0.60663(12) 0.0130(8) Uani 1 1 d . . .
C34 C 0.01348(16) 0.2565(5) 0.60097(13) 0.0149(8) Uani 1 1 d . . .
H34 H -0.0064 0.2049 0.6138 0.018 Uiso 1 1 calc R . .
C35 C -0.00868(17) 0.3742(5) 0.57717(14) 0.0180(9) Uani 1 1 d . . .
C36 C 0.02121(17) 0.4472(5) 0.55863(13) 0.0161(9) Uani 1 1 d . . .
H36 H 0.0065 0.5260 0.5418 0.019 Uiso 1 1 calc R . .
C37 C 0.07169(16) 0.4092(5) 0.56384(12) 0.0126(8) Uani 1 1 d . . .
C38 C 0.08423(17) 0.0827(5) 0.63214(14) 0.0174(9) Uani 1 1 d . . .
H38A H 0.1014 0.0162 0.6192 0.026 Uiso 1 1 calc R . .
H38B H 0.0561 0.0309 0.6375 0.026 Uiso 1 1 calc R . .
H38C H 0.1087 0.1166 0.6564 0.026 Uiso 1 1 calc R . .
C39 C -0.06263(18) 0.4211(7) 0.57218(17) 0.0293(12) Uani 1 1 d . . .
H39A H -0.0661 0.5266 0.5668 0.044 Uiso 1 1 calc R . .
H39B H -0.0708 0.4000 0.5958 0.044 Uiso 1 1 calc R . .
H39C H -0.0862 0.3672 0.5506 0.044 Uiso 1 1 calc R . .
C40 C 0.10209(17) 0.4991(5) 0.54447(14) 0.0186(9) Uani 1 1 d . . .
H40A H 0.1386 0.4814 0.5571 0.028 Uiso 1 1 calc R . .
H40B H 0.0946 0.6034 0.5464 0.028 Uiso 1 1 calc R . .
H40C H 0.0928 0.4712 0.5173 0.028 Uiso 1 1 calc R . .
C41 C 0.21276(15) -0.0766(5) 0.67424(13) 0.0145(8) Uani 1 1 d . . .
H41 H 0.2150 -0.0015 0.6927 0.017 Uiso 1 1 calc R . .
C42 C 0.20212(17) -0.2188(5) 0.68288(14) 0.0183(9) Uani 1 1 d . . .
H42 H 0.1977 -0.2406 0.7070 0.022 Uiso 1 1 calc R . .
C43 C 0.19808(17) -0.3288(5) 0.65584(15) 0.0199(9) Uani 1 1 d . . .
H43 H 0.1912 -0.4272 0.6612 0.024 Uiso 1 1 calc R . .
C44 C 0.20437(17) -0.2917(5) 0.62092(14) 0.0181(9) Uani 1 1 d . . .
H44 H 0.2012 -0.3642 0.6017 0.022 Uiso 1 1 calc R . .
C45 C 0.21531(16) -0.1478(5) 0.61439(13) 0.0139(8) Uani 1 1 d . . .
H45 H 0.2197 -0.1232 0.5904 0.017 Uiso 1 1 calc R . .
C46 C 0.1983(2) -0.1252(6) 0.48756(16) 0.0282(11) Uani 1 1 d . . .
H46A H 0.2355 -0.1167 0.5009 0.034 Uiso 1 1 calc R . .
H46B H 0.1833 -0.0256 0.4855 0.034 Uiso 1 1 calc R . .

loop_
_atom_site_aniso_label
_atom_site_aniso_U_11
_atom_site_aniso_U_22
_atom_site_aniso_U_33
_atom_site_aniso_U_23
_atom_site_aniso_U_13
_atom_site_aniso_U_12
Co1 0.0075(3) 0.0082(3) 0.0082(3) -0.00005(19) 0.0032(2) 0.00012(18)
Br1 0.0292(3) 0.0217(3) 0.0308(3) 0.0007(2) 0.0078(2) -0.00143(19)
Cl1 0.0405(8) 0.0294(7) 0.0333(7) 0.0017(6) 0.0150(6) -0.0030(5)
Cl2 0.0529(10) 0.0638(11) 0.0307(8) -0.0119(7) 0.0178(7) -0.0041(8)
O1 0.0123(14) 0.0187(15) 0.0112(15) -0.0023(12) 0.0046(12) 0.0056(11)
O2 0.0104(13) 0.0196(15) 0.0075(14) -0.0014(11) 0.0032(11) 0.0039(11)
O3 0.0105(14) 0.0182(15) 0.0106(14) -0.0009(12) 0.0059(11) 0.0031(11)
O4 0.0148(14) 0.0168(15) 0.0088(14) -0.0033(11) 0.0061(11) 0.0037(11)
N1 0.0124(16) 0.0077(15) 0.0114(16) -0.0027(13) 0.0059(13) -0.0015(12)
N2 0.0094(15) 0.0105(16) 0.0114(17) -0.0014(13) 0.0065(13) -0.0020(12)
N3 0.0116(16) 0.0100(16) 0.0101(17) 0.0013(13) 0.0058(13) -0.0006(12)
N4 0.0147(17) 0.0104(16) 0.0087(16) 0.0002(13) 0.0059(13) 0.0014(13)
N5 0.0076(15) 0.0079(15) 0.0089(16) 0.0026(12) 0.0002(12) 0.0024(11)
C1 0.0115(18) 0.0079(18) 0.012(2) -0.0003(14) 0.0049(15) -0.0003(14)
C2 0.0121(18) 0.0092(18) 0.0109(19) -0.0020(15) 0.0061(15) -0.0021(14)
C3 0.0074(18) 0.016(2) 0.0091(19) 0.0002(15) 0.0015(14) 0.0014(15)
C4 0.0106(19) 0.020(2) 0.0086(19) 0.0000(16) 0.0028(15) -0.0018(16)
C5 0.0091(19) 0.031(3) 0.015(2) 0.0033(19) 0.0047(16) 0.0015(17)
C6 0.015(2) 0.027(2) 0.013(2) 0.0032(18) 0.0061(17) 0.0076(18)
C7 0.022(2) 0.021(2) 0.013(2) 0.0018(17) 0.0077(18) 0.0075(18)
C8 0.014(2) 0.017(2) 0.011(2) 0.0005(16) 0.0039(16) 0.0020(16)
C9 0.014(2) 0.021(2) 0.019(2) 0.0004(18) 0.0071(17) -0.0033(16)
C10 0.018(2) 0.040(3) 0.029(3) 0.008(2) 0.009(2) 0.014(2)
C11 0.021(2) 0.011(2) 0.020(2) -0.0038(17) 0.0033(18) 0.0016(16)
C12 0.0088(18) 0.016(2) 0.013(2) -0.0009(16) 0.0045(15) -0.0007(15)
C13 0.0087(18) 0.015(2) 0.017(2) 0.0010(16) 0.0070(16) 0.0023(15)
C14 0.0123(19) 0.017(2) 0.015(2) 0.0046(16) 0.0071(16) 0.0060(15)
C15 0.0124(19) 0.020(2) 0.014(2) 0.0010(17) 0.0036(16) 0.0025(16)
C16 0.0131(19) 0.015(2) 0.015(2) -0.0039(16) 0.0039(16) -0.0024(15)
C17 0.015(2) 0.013(2) 0.012(2) -0.0011(16) 0.0059(16) -0.0006(15)
C18 0.021(2) 0.014(2) 0.018(2) 0.0036(17) 0.0065(18) -0.0026(16)
C19 0.027(3) 0.028(3) 0.012(2) -0.0012(19) -0.0017(19) -0.001(2)
C20 0.023(2) 0.016(2) 0.014(2) -0.0002(17) 0.0023(18) -0.0015(17)
C21 0.0136(19) 0.0090(18) 0.0112(19) 0.0030(15) 0.0067(15) -0.0006(14)
C22 0.0152(19) 0.0095(18) 0.011(2) 0.0035(15) 0.0074(16) -0.0005(15)
C23 0.0150(19) 0.016(2) 0.0079(19) 0.0035(15) 0.0048(15) 0.0045(15)
C24 0.0109(19) 0.021(2) 0.017(2) 0.0042(18) 0.0054(16) 0.0038(16)
C25 0.015(2) 0.035(3) 0.013(2) -0.003(2) 0.0011(17) 0.0012(19)
C26 0.023(2) 0.034(3) 0.013(2) 0.002(2) 0.0032(19) 0.008(2)
C27 0.024(2) 0.024(2) 0.015(2) 0.0098(18) 0.0095(19) 0.0099(18)
C28 0.015(2) 0.014(2) 0.016(2) 0.0065(16) 0.0082(17) 0.0061(16)
C29 0.017(2) 0.028(3) 0.021(2) 0.001(2) 0.0068(18) -0.0096(18)
C30 0.033(3) 0.066(4) 0.009(2) 0.003(3) 0.000(2) 0.006(3)
C31 0.019(2) 0.019(2) 0.025(3) 0.0065(18) 0.0136(19) -0.0003(17)
C32 0.0131(19) 0.0109(18) 0.0075(18) 0.0019(15) 0.0029(15) 0.0011(15)
C33 0.0115(19) 0.016(2) 0.012(2) 0.0000(16) 0.0040(16) -0.0008(15)
C34 0.014(2) 0.019(2) 0.014(2) 0.0005(17) 0.0065(17) -0.0007(16)
C35 0.012(2) 0.023(2) 0.018(2) -0.0009(18) 0.0019(17) 0.0047(16)
C36 0.016(2) 0.016(2) 0.015(2) 0.0005(17) 0.0020(17) 0.0034(16)
C37 0.0124(19) 0.0116(19) 0.012(2) 0.0017(16) 0.0019(16) -0.0005(15)
C38 0.015(2) 0.020(2) 0.021(2) 0.0099(18) 0.0105(18) 0.0052(17)
C39 0.011(2) 0.041(3) 0.034(3) 0.003(2) 0.003(2) 0.008(2)
C40 0.019(2) 0.015(2) 0.021(2) 0.0077(18) 0.0064(18) 0.0021(17)
C41 0.0103(19) 0.019(2) 0.014(2) 0.0022(17) 0.0032(16) 0.0001(16)
C42 0.015(2) 0.021(2) 0.021(2) 0.0075(18) 0.0080(18) 0.0008(17)
C43 0.015(2) 0.014(2) 0.031(3) 0.0034(19) 0.0075(19) -0.0032(16)
C44 0.014(2) 0.015(2) 0.022(2) -0.0014(18) -0.0001(17) -0.0030(16)
C45 0.0108(19) 0.016(2) 0.013(2) 0.0005(16) 0.0009(16) -0.0017(15)
C46 0.027(3) 0.032(3) 0.028(3) -0.007(2) 0.011(2) -0.001(2)

loop_
_geom_bond_atom_site_label_1
_geom_bond_atom_site_label_2
_geom_bond_distance
_geom_bond_site_symmetry_2
_geom_bond_publ_flag
Co1 N3 1.888(4) . yes
Co1 N4 1.891(3) . yes
Co1 N2 1.908(3) . yes
Co1 N1 1.908(4) . yes
Co1 N5 1.986(4) . yes
Co1 Br1 2.3396(12) . yes
Cl1 C46 1.744(6) . ?
Cl2 C46 1.761(6) . ?
O1 N1 1.339(4) . ?
O2 N2 1.335(4) . ?
O3 N3 1.331(4) . ?
O4 N4 1.334(4) . ?
N1 C1 1.297(5) . yes
N2 C2 1.298(5) . yes
N3 C21 1.307(5) . yes
N4 C22 1.307(5) . yes
N5 C41 1.339(5) . ?
N5 C45 1.347(6) . ?
C1 C12 1.479(6) . ?
C1 C2 1.484(6) . yes
C2 C3 1.484(5) . ?
C3 C4 1.406(6) . ?
C3 C8 1.413(6) . ?
C4 C5 1.390(6) . ?
C4 C9 1.509(6) . ?
C5 C6 1.402(7) . ?
C6 C7 1.373(7) . ?
C6 C10 1.511(6) . ?
C7 C8 1.386(6) . ?
C8 C11 1.505(6) . ?
C12 C17 1.402(6) . ?
C12 C13 1.408(6) . ?
C13 C14 1.378(6) . ?
C13 C18 1.505(6) . ?
C14 C15 1.391(6) . ?
C15 C16 1.385(6) . ?
C15 C19 1.505(6) . ?
C16 C17 1.401(6) . ?
C17 C20 1.513(6) . ?
C21 C22 1.473(6) . yes
C21 C23 1.484(6) . ?
C22 C32 1.483(6) . ?
C23 C24 1.405(6) . ?
C23 C28 1.412(6) . ?
C24 C25 1.395(6) . ?
C24 C29 1.510(6) . ?
C25 C26 1.384(7) . ?
C26 C27 1.398(7) . ?
C26 C30 1.505(7) . ?
C27 C28 1.378(7) . ?
C28 C31 1.507(6) . ?
C32 C37 1.407(6) . ?
C32 C33 1.422(6) . ?
C33 C34 1.388(6) . ?
C33 C38 1.501(6) . ?
C34 C35 1.395(6) . ?
C35 C36 1.392(7) . ?
C35 C39 1.502(6) . ?
C36 C37 1.388(6) . ?
C37 C40 1.501(6) . ?
C41 C42 1.388(6) . ?
C42 C43 1.388(7) . ?
C43 C44 1.385(7) . ?
C44 C45 1.384(6) . ?
